data_1525698
loop_
_publ_author_name
'Booth, H.'
'Fisk, Z.'
'Hundley, M.F.'
'Sarrao, J.L.'
'Lawrence, J.M.'
'Cornelius, A.L.'
'Bianchi, A.'
'Kwei, G.H.'

_publ_section_title
;
 Local and average crystal structure and displacements of La (11)B6 and Eu
 B6 as a function of temperature
;
_journal_name_full 'Physical Review, Serie 3. B - Condensed Matter (18,1978-)'
_journal_page_first 2243021
_journal_page_last 2243028
_journal_volume 63
_journal_year 2001
_chemical_formula_sum 'B6 La0.987'
_chemical_name_systematic 'La0.987 B6'
_space_group_IT_number 221
_symmetry_space_group_name_Hall '-P 4 2 3'
_symmetry_space_group_name_H-M 'P m -3 m'
_cell_angle_alpha 90
_cell_angle_beta 90
_cell_angle_gamma 90
_cell_formula_units_Z 1
_cell_length_a 4.1528
_cell_length_b 4.1528
_cell_length_c 4.1528
_cell_volume 71.618
_citation_journal_id_ASTM PRBMDO
_cod_data_source_file Booth_PRBMDO_2001_1895.cif
_cod_data_source_block B6La0.987
_cod_original_cell_volume 71.61815
_cod_database_code 1525698

loop_
_symmetry_equiv_pos_as_xyz
x,y,z
-y,x,z
-x,-y,z
y,-x,z
x,-y,-z
y,x,-z
-x,y,-z
-y,-x,-z
z,x,y
-x,z,y
-z,-x,y
x,-z,y
z,-x,-y
x,z,-y
-z,x,-y
-x,-z,-y
y,z,x
y,-z,-x
z,y,-x
-y,z,-x
-z,-y,-x
-y,-z,x
z,-y,x
-z,y,x
-x,-y,-z
y,-x,-z
x,y,-z
-y,x,-z
-x,y,z
-y,-x,z
x,-y,z
y,x,z
-z,-x,-y
x,-z,-y
z,x,-y
-x,z,-y
-z,x,y
-x,-z,y
z,-x,y
x,z,y
-y,-z,-x
-y,z,x
-z,-y,x
y,-z,x
z,y,x
y,z,-x
-z,y,-x
z,-y,-x

loop_
_atom_site_label
_atom_site_type_symbol
_atom_site_fract_x
_atom_site_fract_y
_atom_site_fract_z
_atom_site_occupancy
_atom_site_U_iso_or_equiv
B1 B 0.1994 0.5 0.5 1 0.0
La1 La 0 0 0 0.987 0.0
